data_1528301
loop_
_publ_author_name
'Aleonard, S.'
'Guitel, J.C.'
'Roux, M.T.'

_publ_section_title
;
 Structure cristalline de la phase beta-K Er3 F10
;
_journal_name_full 'Journal of Solid State Chemistry'
_journal_page_first 331
_journal_page_last 344
_journal_volume 24
_journal_year 1978
_chemical_formula_sum 'Er3 F10 K'
_chemical_name_systematic 'K Er3 F10'
_space_group_IT_number 8
_symmetry_space_group_name_Hall 'C -2y'
_symmetry_space_group_name_H-M 'C 1 m 1'
_cell_angle_alpha 90
_cell_angle_beta 109.27
_cell_angle_gamma 90
_cell_formula_units_Z 16
_cell_length_a 14.088
_cell_length_b 8.1378
_cell_length_c 28.28
_cell_volume 3060.524
_citation_journal_id_ASTM JSSCBI
_cod_data_source_file Aleonard_JSSCBI_1978_157.cif
_cod_data_source_block Er3F10K1
_cod_original_formula_sum 'Er3 F10 K1'
_cod_database_code 1528301

loop_
_symmetry_equiv_pos_as_xyz
x,y,z
x,-y,z
x+1/2,y+1/2,z
x+1/2,-y+1/2,z

loop_
_atom_site_label
_atom_site_type_symbol
_atom_site_fract_x
_atom_site_fract_y
_atom_site_fract_z
_atom_site_occupancy
_atom_site_U_iso_or_equiv
F35 F-1 0.63 0 0.359 1 0.0
F2 F-1 0.275 0.34 0.185 1 0.0
Er5 Er+3 0.1602 0 0.2491 1 0.0
Er7 Er+3 0.9084 0 0.3689 1 0.0
F34 F-1 0.267 0.166 0.259 1 0.0
F49 F-1 0.478 0.275 0.342 1 0.0
K2 K+1 0.916 0 0.126 1 0.0
F37 F-1 0.469 0 0.48 1 0.0
K4 K+1 0.409 0 0.37 1 0.0
F20 F-1 0.275 0.218 0.779 1 0.0
F38 F-1 0.125 0 0.596 1 0.0
F19 F-1 0.496 0 0.778 1 0.0
K8 K+1 0.072 0 0.869 1 0.0
F22 F-1 0.101 0.227 0.028 1 0.0
Er11 Er+3 0.4179 0 0.6191 1 0.0
F11 F-1 0.297 0.176 0.936 1 0.0
F46 F-1 0.066 0.162 0.756 1 0.0
F26 F-1 0.086 0.213 0.278 1 0.0
F10 F-1 0.129 0.333 0.935 1 0.0
F25 F-1 0.854 0 0.281 1 0.0
Er1 Er+3 0.0039 0 -0.0019 1 0.0
Er16 Er+3 0.3319 0.2397 0.8682 1 0.0
F33 F-1 0.468 0 0.267 1 0.0
F27 F-1 0.721 0 0.021 1 0.0
F40 F-1 0.957 0 0.525 1 0.0
F21 F-1 0.347 0 0.034 1 0.0
Er4 Er+3 0.1584 0.2373 0.1188 1 0.0
F13 F-1 0.695 0 0.586 1 0.0
K3 K+1 0.655 0 0.244 1 0.0
K1 K+1 0.484 0 -0.008 1 0.0
F28 F-1 0.394 0.341 0.019 1 0.0
F9 F-1 0.437 0.167 0.681 1 0.0
F48 F-1 0.206 0 0.344 1 0.0
Er6 Er+3 0.4095 0.2603 0.2488 1 0.0
F4 F-1 0.126 0.338 0.432 1 0.0
F5 F-1 0.286 0.168 0.431 1 0.0
F18 F-1 0.087 0.279 0.534 1 0.0
Er10 Er+3 0.4112 0.2375 0.4968 1 0.0
F1 F-1 0.109 0.154 0.182 1 0.0
F15 F-1 0.252 0 0.837 1 0.0
F31 F-1 0.261 0 0.144 1 0.0
Er15 Er+3 0.5713 0 0.868 1 0.0
Er8 Er+3 0.1518 0.2413 0.3668 1 0.0
F16 F-1 0.456 0.222 0.833 1 0.0
F45 F-1 0.89 0 0.768 1 0.0
F17 F-1 0.373 0 0.538 1 0.0
F29 F-1 0.666 0 0.102 1 0.0
F39 F-1 0.273 0.169 0.597 1 0.0
F7 F-1 0.1 0.161 0.681 1 0.0
F44 F-1 0.421 0 0.895 1 0.0
F30 F-1 0.008 0.331 0.098 1 0.0
F43 F-1 0.167 0.329 0.863 1 0.0
Er2 Er+3 0.2451 0.2405 -0.002 1 0.0
F3 F-1 0.438 0.166 0.183 1 0.0
F6 F-1 0.46 0.322 0.434 1 0.0
Er12 Er+3 0.15 0.2581 0.6188 1 0.0
F12 F-1 0.462 0.324 0.934 1 0.0
F52 F-1 0.312 0 0.726 1 0.0
F24 F-1 0.299 0.23 0.087 1 0.0
F14 F-1 0.471 0.229 0.585 1 0.0
Er9 Er+3 0.6498 0 0.4984 1 0.0
F51 F-1 0.133 0 0.976 1 0.0
F8 F-1 0.272 0.33 0.684 1 0.0
K5 K+1 0.155 0 0.493 1 0.0
F42 F-1 0.815 0 0.848 1 0.0
F41 F-1 0.289 0.35 0.518 1 0.0
F47 F-1 0.568 0 0.639 1 0.0
F32 F-1 -0.034 0 0.219 1 0.0
F36 F-1 0.291 0.312 0.355 1 0.0
F50 F-1 0.094 0 0.402 1 0.0
Er3 Er+3 0.3961 0 0.118 1 0.0
Er13 Er+3 0.1634 0 0.7483 1 0.0
Er14 Er+3 0.4051 0.2406 0.7486 1 0.0
K7 K+1 0.662 0 0.749 1 0.0
F23 F-1 0.063 0 0.081 1 0.0
K6 K+1 0.903 0 0.613 1 0.0
